data_1514377
loop_
_publ_author_name
'Furuyama, Taniyuki'
'Yoshida, Takuya'
'Hashizume, Daisuke'
'Kobayashi, Nagao'

_publ_section_title
;
 Phosphorus(v) tetraazaporphyrins: porphyrinoids showing an exceptionally
 strong CT band between the Soret and Q bands
;
_journal_issue 6
_journal_name_full 'Chemical Science'
_journal_page_first 2466
_journal_paper_doi 10.1039/c4sc00569d
_journal_volume 5
_journal_year 2014
_chemical_formula_moiety 'C98 H110 N8 O2 P, Cl O4, 6(C2 H4 Cl2)'
_chemical_formula_sum 'C110 H134 Cl13 N8 O6 P'
_chemical_formula_weight 2156.06
_chemical_name_systematic
;
 ?
;
_space_group_crystal_system monoclinic
_space_group_IT_number 15
_space_group_name_Hall '-C 2yc'
_space_group_name_H-M_alt 'C 1 2/c 1'
_symmetry_space_group_name_Hall '-C 2yc'
_symmetry_space_group_name_H-M 'C 1 2/c 1'
_atom_sites_solution_hydrogens geom
_atom_sites_solution_primary direct
_atom_sites_solution_secondary difmap
_audit_creation_method SHELXL-2013
_cell_angle_alpha 90
_cell_angle_beta 113.9416(18)
_cell_angle_gamma 90
_cell_formula_units_Z 4
_cell_length_a 43.4252(18)
_cell_length_b 8.3330(4)
_cell_length_c 36.214(2)
_cell_measurement_reflns_used 99452
_cell_measurement_temperature 90
_cell_measurement_theta_max 25.354
_cell_measurement_theta_min 1.895
_cell_volume 11977.0(10)
_computing_cell_refinement HKL2000
_computing_data_collection CrystalClear
_computing_data_reduction HKL2000
_computing_molecular_graphics SV
_computing_publication_material 'SHELXL-2013 (Sheldrick, 2013)'
_computing_structure_refinement 'SHELXL-2013 (Sheldrick, 2013)'
_computing_structure_solution SIR2004
_diffrn_ambient_temperature 90
_diffrn_detector_area_resol_mean 7.31
_diffrn_measured_fraction_theta_full 0.997
_diffrn_measured_fraction_theta_max 0.992
_diffrn_measurement_device_type 'Rigaku AFC-8 with Saturn70 CCD'
_diffrn_measurement_method \w-scan
_diffrn_radiation_type MoK\a
_diffrn_radiation_wavelength 0.71073
_diffrn_reflns_av_R_equivalents 0.0530
_diffrn_reflns_av_unetI/netI 0.0596
_diffrn_reflns_Laue_measured_fraction_full 0.997
_diffrn_reflns_Laue_measured_fraction_max 0.992
_diffrn_reflns_limit_h_max 52
_diffrn_reflns_limit_h_min -52
_diffrn_reflns_limit_k_max 9
_diffrn_reflns_limit_k_min -9
_diffrn_reflns_limit_l_max 43
_diffrn_reflns_limit_l_min -43
_diffrn_reflns_number 94546
_diffrn_reflns_point_group_measured_fraction_full 0.997
_diffrn_reflns_point_group_measured_fraction_max 0.992
_diffrn_reflns_theta_full 25.242
_diffrn_reflns_theta_max 25.354
_diffrn_reflns_theta_min 1.895
_diffrn_source 'Fine-focus rotating anode'
_exptl_absorpt_coefficient_mu 0.365
_exptl_absorpt_correction_type none
_exptl_crystal_colour purple
_exptl_crystal_density_diffrn 1.196
_exptl_crystal_description needle
_exptl_crystal_F_000 4536
_exptl_crystal_size_max 0.477
_exptl_crystal_size_mid 0.085
_exptl_crystal_size_min 0.070
_refine_diff_density_max 0.578
_refine_diff_density_min -0.352
_refine_diff_density_rms 0.063
_refine_ls_extinction_method none
_refine_ls_goodness_of_fit_ref 0.943
_refine_ls_hydrogen_treatment constr
_refine_ls_matrix_type full
_refine_ls_number_parameters 1133
_refine_ls_number_reflns 10853
_refine_ls_number_restraints 1900
_refine_ls_restrained_S_all 0.950
_refine_ls_R_factor_all 0.1167
_refine_ls_R_factor_gt 0.0689
_refine_ls_shift/su_max 0.001
_refine_ls_shift/su_mean 0.000
_refine_ls_structure_factor_coef Fsqd
_refine_ls_weighting_details 'w=1/[\s^2^(Fo^2^)+(0.1492P)^2^] where P=(Fo^2^+2Fc^2^)/3'
_refine_ls_weighting_scheme calc
_refine_ls_wR_factor_gt 0.1951
_refine_ls_wR_factor_ref 0.2169
_reflns_Friedel_coverage 0.000
_reflns_number_gt 6078
_reflns_number_total 10853
_reflns_threshold_expression 'I > 2\s(I)'
_cod_data_source_file c4sc00569d2.cif
_cod_data_source_block PTAPClO4
_cod_depositor_comments 'Adding full bibliography for 1514377.cif.'
_cod_original_cell_volume 11976.9(11)
_cod_database_code 1514377
_shelx_space_group_comment
;
The symmetry employed for this shelxl refinement is uniquely defined
by the following loop, which should always be used as a source of
symmetry information in preference to the above space-group names.
They are only intended as comments.
;
_shelx_estimated_absorpt_t_min 0.845
_shelx_estimated_absorpt_t_max 0.975
_shelxl_version_number 2013-3

loop_
_space_group_symop_operation_xyz
'x, y, z'
'-x, y, -z+1/2'
'x+1/2, y+1/2, z'
'-x+1/2, y+1/2, -z+1/2'
'-x, -y, -z'
'x, -y, z-1/2'
'-x+1/2, -y+1/2, -z'
'x+1/2, -y+1/2, z-1/2'

loop_
_atom_site_label
_atom_site_type_symbol
_atom_site_fract_x
_atom_site_fract_y
_atom_site_fract_z
_atom_site_U_iso_or_equiv
_atom_site_adp_type
_atom_site_occupancy
_atom_site_site_symmetry_order
_atom_site_calc_flag
_atom_site_refinement_flags_posn
_atom_site_refinement_flags_adp
_atom_site_refinement_flags_occupancy
_atom_site_disorder_assembly
_atom_site_disorder_group
P1 P 0.5000 0.22092(13) 0.2500 0.0350(3) Uani 1 2 d S T P . .
O1 O 0.5000 0.4162(3) 0.2500 0.0435(7) Uani 1 2 d S T P . .
O2 O 0.5000 0.0252(3) 0.2500 0.0411(7) Uani 1 2 d S T P . .
N1 N 0.48872(5) 0.2210(3) 0.29377(6) 0.0362(5) Uani 1 1 d . . . . .
N2 N 0.54248(6) 0.2724(3) 0.34860(6) 0.0412(6) Uani 1 1 d . . . . .
N3 N 0.54494(5) 0.2205(3) 0.28422(6) 0.0360(6) Uani 1 1 d . . . . .
N4 N 0.57117(5) 0.1681(3) 0.23812(6) 0.0373(6) Uani 1 1 d . . . . .
C1 C 0.45764(7) 0.1877(3) 0.29377(7) 0.0374(7) Uani 1 1 d . . . . .
C2 C 0.45892(7) 0.1937(3) 0.33454(7) 0.0382(7) Uani 1 1 d . . . . .
C3 C 0.49132(7) 0.2377(3) 0.35906(7) 0.0400(7) Uani 1 1 d . . . . .
C4 C 0.50970(7) 0.2518(3) 0.33382(7) 0.0385(7) Uani 1 1 d . . . . .
C5 C 0.55904(7) 0.2541(3) 0.32514(7) 0.0392(7) Uani 1 1 d . . . . .
C6 C 0.59528(7) 0.2459(4) 0.34132(8) 0.0429(7) Uani 1 1 d . . . . .
C7 C 0.60352(7) 0.1998(3) 0.30999(7) 0.0393(7) Uani 1 1 d . . . . .
C8 C 0.57205(7) 0.1889(3) 0.27464(7) 0.0374(7) Uani 1 1 d . . . . .
C9 C 0.42931(7) 0.1642(4) 0.34366(7) 0.0407(7) Uani 1 1 d . . . . .
C10 C 0.40687(7) 0.0410(4) 0.32533(8) 0.0460(8) Uani 1 1 d . . . . .
H10 H 0.4111 -0.0287 0.3071 0.055 Uiso 1 1 calc R U . . .
C11 C 0.37872(7) 0.0179(4) 0.33294(8) 0.0499(8) Uani 1 1 d . . . . .
H11 H 0.3638 -0.0675 0.3198 0.060 Uiso 1 1 calc R U . . .
C12 C 0.37129(7) 0.1159(4) 0.35941(8) 0.0476(8) Uani 1 1 d . . . . .
C13 C 0.39411(8) 0.2367(4) 0.37800(8) 0.0545(9) Uani 1 1 d . . . . .
H13 H 0.3901 0.3049 0.3966 0.065 Uiso 1 1 calc R U . . .
C14 C 0.42257(7) 0.2622(4) 0.37057(8) 0.0489(8) Uani 1 1 d . . . . .
H14 H 0.4376 0.3470 0.3839 0.059 Uiso 1 1 calc R U . . .
C15 C 0.33871(8) 0.0934(5) 0.36558(9) 0.0618(10) Uani 1 1 d . . . . .
C16 C 0.33576(10) -0.0794(6) 0.37716(14) 0.1025(16) Uani 1 1 d . . . . .
H16A H 0.3378 -0.1517 0.3570 0.154 Uiso 1 1 calc R U . . .
H16B H 0.3138 -0.0954 0.3783 0.154 Uiso 1 1 calc R U . . .
H16C H 0.3537 -0.1024 0.4037 0.154 Uiso 1 1 calc R U . . .
C17 C 0.33703(12) 0.2077(7) 0.39807(15) 0.132(2) Uani 1 1 d . . . . .
H17A H 0.3558 0.1847 0.4240 0.198 Uiso 1 1 calc R U . . .
H17B H 0.3156 0.1922 0.4007 0.198 Uiso 1 1 calc R U . . .
H17C H 0.3386 0.3189 0.3902 0.198 Uiso 1 1 calc R U . . .
C18 C 0.30867(8) 0.1296(6) 0.32559(11) 0.0858(13) Uani 1 1 d . . . . .
H18A H 0.3094 0.2424 0.3183 0.129 Uiso 1 1 calc R U . . .
H18B H 0.2876 0.1090 0.3287 0.129 Uiso 1 1 calc R U . . .
H18C H 0.3098 0.0606 0.3043 0.129 Uiso 1 1 calc R U . . .
C19 C 0.50704(7) 0.2577(4) 0.40347(7) 0.0421(7) Uani 1 1 d . . . . .
C20 C 0.49785(8) 0.1563(4) 0.42804(8) 0.0563(9) Uani 1 1 d . . . . .
H20 H 0.4812 0.0760 0.4161 0.068 Uiso 1 1 calc R U . . .
C21 C 0.51285(8) 0.1723(4) 0.46957(8) 0.0623(10) Uani 1 1 d . . . . .
H21 H 0.5062 0.1023 0.4857 0.075 Uiso 1 1 calc R U . . .
C22 C 0.53748(7) 0.2880(4) 0.48860(8) 0.0480(8) Uani 1 1 d . . . . .
C23 C 0.54614(7) 0.3869(4) 0.46409(8) 0.0463(8) Uani 1 1 d . . . . .
H23 H 0.5627 0.4673 0.4761 0.056 Uiso 1 1 calc R U . . .
C24 C 0.53138(7) 0.3734(4) 0.42212(8) 0.0443(7) Uani 1 1 d . . . . .
H24 H 0.5381 0.4441 0.4061 0.053 Uiso 1 1 calc R U . . .
C25 C 0.55323(8) 0.2981(4) 0.53501(8) 0.0571(9) Uani 1 1 d . . . . .
C26 C 0.56831(9) 0.1331(5) 0.55279(9) 0.0745(11) Uani 1 1 d . . . . .
H26A H 0.5858 0.1038 0.5434 0.112 Uiso 1 1 calc R U . . .
H26B H 0.5505 0.0518 0.5439 0.112 Uiso 1 1 calc R U . . .
H26C H 0.5783 0.1393 0.5824 0.112 Uiso 1 1 calc R U . . .
C27 C 0.52544(10) 0.3394(6) 0.54967(10) 0.0960(15) Uani 1 1 d . . . . .
H27A H 0.5351 0.3419 0.5793 0.144 Uiso 1 1 calc R U . . .
H27B H 0.5077 0.2578 0.5400 0.144 Uiso 1 1 calc R U . . .
H27C H 0.5159 0.4447 0.5391 0.144 Uiso 1 1 calc R U . . .
C28 C 0.58063(10) 0.4211(5) 0.55064(9) 0.0884(13) Uani 1 1 d . . . . .
H28A H 0.5719 0.5254 0.5383 0.133 Uiso 1 1 calc R U . . .
H28B H 0.5994 0.3893 0.5437 0.133 Uiso 1 1 calc R U . . .
H28C H 0.5886 0.4292 0.5801 0.133 Uiso 1 1 calc R U . . .
C29A C 0.6177(2) 0.2898(13) 0.38419(15) 0.041(2) Uani 0.637(9) 1 d G U P A 1
C30A C 0.61139(19) 0.4230(11) 0.4032(2) 0.050(2) Uani 0.637(9) 1 d G U P A 1
H30A H 0.5928 0.4913 0.3889 0.059 Uiso 0.637(9) 1 calc R U P A 1
C31A C 0.63226(18) 0.4562(9) 0.44325(19) 0.061(2) Uani 0.637(9) 1 d G U P A 1
H31A H 0.6280 0.5472 0.4563 0.073 Uiso 0.637(9) 1 calc R U P A 1
C32A C 0.65939(16) 0.3562(8) 0.46423(12) 0.064(2) Uani 0.637(9) 1 d DG U P A 1
C33A C 0.66565(19) 0.2231(9) 0.44519(19) 0.064(3) Uani 0.637(9) 1 d G U P A 1
H33A H 0.6842 0.1548 0.4595 0.077 Uiso 0.637(9) 1 calc R U P A 1
C34A C 0.6448(3) 0.1899(11) 0.4052(2) 0.051(2) Uani 0.637(9) 1 d G U P A 1
H34A H 0.6491 0.0989 0.3922 0.061 Uiso 0.637(9) 1 calc R U P A 1
C35A C 0.68188(11) 0.3757(8) 0.51049(16) 0.105(3) Uani 0.637(9) 1 d D U P A 1
C36A C 0.6734(2) 0.2459(14) 0.53383(19) 0.173(7) Uani 0.637(9) 1 d D U P A 1
H36A H 0.6741 0.1412 0.5219 0.260 Uiso 0.637(9) 1 calc R U P A 1
H36B H 0.6508 0.2644 0.5328 0.260 Uiso 0.637(9) 1 calc R U P A 1
H36C H 0.6899 0.2477 0.5620 0.260 Uiso 0.637(9) 1 calc R U P A 1
C37A C 0.6756(2) 0.5372(13) 0.5248(2) 0.174(6) Uani 0.637(9) 1 d D U P A 1
H37A H 0.6877 0.5440 0.5542 0.262 Uiso 0.637(9) 1 calc R U P A 1
H37B H 0.6514 0.5508 0.5174 0.262 Uiso 0.637(9) 1 calc R U P A 1
H37C H 0.6836 0.6219 0.5121 0.262 Uiso 0.637(9) 1 calc R U P A 1
C38A C 0.71853(14) 0.3626(10) 0.5179(2) 0.092(3) Uani 0.637(9) 1 d D U P A 1
H38A H 0.7236 0.4401 0.5008 0.138 Uiso 0.637(9) 1 calc R U P A 1
H38B H 0.7232 0.2538 0.5113 0.138 Uiso 0.637(9) 1 calc R U P A 1
H38C H 0.7325 0.3854 0.5464 0.138 Uiso 0.637(9) 1 calc R U P A 1
C29B C 0.6167(5) 0.246(2) 0.3851(3) 0.044(4) Uani 0.363(9) 1 d G U P A 2
C30B C 0.6118(3) 0.370(2) 0.4077(4) 0.052(4) Uani 0.363(9) 1 d G U P A 2
H30B H 0.5939 0.4444 0.3953 0.063 Uiso 0.363(9) 1 calc R U P A 2
C31B C 0.6330(3) 0.3862(15) 0.4483(3) 0.060(4) Uani 0.363(9) 1 d G U P A 2
H31B H 0.6297 0.4712 0.4638 0.072 Uiso 0.363(9) 1 calc R U P A 2
C32B C 0.6592(3) 0.2776(15) 0.4663(2) 0.073(4) Uani 0.363(9) 1 d DG U P A 2
C33B C 0.6641(4) 0.1532(17) 0.4437(4) 0.068(4) Uani 0.363(9) 1 d G U P A 2
H33B H 0.6820 0.0790 0.4561 0.081 Uiso 0.363(9) 1 calc R U P A 2
C34B C 0.6429(5) 0.137(2) 0.4031(4) 0.055(4) Uani 0.363(9) 1 d G U P A 2
H34B H 0.6462 0.0523 0.3877 0.066 Uiso 0.363(9) 1 calc R U P A 2
C35B C 0.6842(2) 0.3071(12) 0.5113(3) 0.118(5) Uani 0.363(9) 1 d D U P A 2
C36B C 0.7011(5) 0.1517(16) 0.5300(3) 0.222(12) Uani 0.363(9) 1 d D U P A 2
H36D H 0.7138 0.1105 0.5149 0.334 Uiso 0.363(9) 1 calc R U P A 2
H36E H 0.6840 0.0731 0.5289 0.334 Uiso 0.363(9) 1 calc R U P A 2
H36F H 0.7166 0.1703 0.5582 0.334 Uiso 0.363(9) 1 calc R U P A 2
C37B C 0.6653(4) 0.371(3) 0.5350(4) 0.131(8) Uani 0.363(9) 1 d D U P A 2
H37D H 0.6758 0.3316 0.5628 0.196 Uiso 0.363(9) 1 calc R U P A 2
H37E H 0.6418 0.3350 0.5225 0.196 Uiso 0.363(9) 1 calc R U P A 2
H37F H 0.6659 0.4888 0.5350 0.196 Uiso 0.363(9) 1 calc R U P A 2
C38B C 0.7107(4) 0.427(2) 0.5128(5) 0.198(12) Uani 0.363(9) 1 d D U P A 2
H38D H 0.7253 0.4509 0.5410 0.298 Uiso 0.363(9) 1 calc R U P A 2
H38E H 0.6997 0.5260 0.4991 0.298 Uiso 0.363(9) 1 calc R U P A 2
H38F H 0.7242 0.3824 0.4992 0.298 Uiso 0.363(9) 1 calc R U P A 2
C39 C 0.63694(7) 0.1739(4) 0.30961(7) 0.0395(7) Uani 1 1 d . . . . .
C40 C 0.66372(7) 0.2751(4) 0.33162(8) 0.0477(8) Uani 1 1 d . . . . .
H40 H 0.6602 0.3622 0.3464 0.057 Uiso 1 1 calc R U . . .
C41 C 0.69538(7) 0.2495(4) 0.33209(8) 0.0518(8) Uani 1 1 d . . . . .
H41 H 0.7133 0.3198 0.3473 0.062 Uiso 1 1 calc R U . . .
C42 C 0.70181(7) 0.1230(4) 0.31079(8) 0.0477(8) Uani 1 1 d . . . . .
C43 C 0.67491(7) 0.0250(4) 0.28864(8) 0.0498(8) Uani 1 1 d . . . . .
H43 H 0.6783 -0.0612 0.2736 0.060 Uiso 1 1 calc R U . . .
C44 C 0.64275(7) 0.0496(4) 0.28789(8) 0.0466(7) Uani 1 1 d . . . . .
H44 H 0.6248 -0.0196 0.2723 0.056 Uiso 1 1 calc R U . . .
C45 C 0.73724(7) 0.1020(4) 0.31232(8) 0.0571(9) Uani 1 1 d . . . . .
C46 C 0.74620(9) 0.2464(5) 0.29312(11) 0.0741(11) Uani 1 1 d . . . . .
H46A H 0.7691 0.2340 0.2947 0.111 Uiso 1 1 calc R U . . .
H46B H 0.7449 0.3440 0.3075 0.111 Uiso 1 1 calc R U . . .
H46C H 0.7303 0.2545 0.2647 0.111 Uiso 1 1 calc R U . . .
C47 C 0.74002(8) -0.0510(5) 0.28996(10) 0.0784(12) Uani 1 1 d . . . . .
H47A H 0.7636 -0.0689 0.2947 0.118 Uiso 1 1 calc R U . . .
H47B H 0.7265 -0.0383 0.2609 0.118 Uiso 1 1 calc R U . . .
H47C H 0.7317 -0.1432 0.3001 0.118 Uiso 1 1 calc R U . . .
C48 C 0.76281(8) 0.0893(5) 0.35668(9) 0.0732(11) Uani 1 1 d . . . . .
H48A H 0.7574 -0.0043 0.3693 0.110 Uiso 1 1 calc R U . . .
H48B H 0.7617 0.1866 0.3713 0.110 Uiso 1 1 calc R U . . .
H48C H 0.7856 0.0776 0.3576 0.110 Uiso 1 1 calc R U . . .
C49 C 0.47902(17) 0.5213(8) 0.2599(2) 0.0613(18) Uani 0.5 1 d . . P . .
H49A H 0.4863 0.5241 0.2893 0.092 Uiso 0.5 1 calc R U P . .
H49B H 0.4557 0.4834 0.2473 0.092 Uiso 0.5 1 calc R U P . .
H49C H 0.4805 0.6294 0.2501 0.092 Uiso 0.5 1 calc R U P . .
C50 C 0.51108(15) -0.0833(7) 0.28188(17) 0.0502(15) Uani 0.5 1 d . . P . .
H50A H 0.4922 -0.1135 0.2887 0.075 Uiso 0.5 1 calc R U P . .
H50B H 0.5289 -0.0338 0.3054 0.075 Uiso 0.5 1 calc R U P . .
H50C H 0.5200 -0.1793 0.2740 0.075 Uiso 0.5 1 calc R U P . .
Cl1 Cl 0.59258(4) -0.2863(2) 0.31151(6) 0.0692(5) Uani 0.5 1 d D . P . .
O3A O 0.60547(12) -0.1742(5) 0.34340(13) 0.0863(18) Uani 0.472(3) 1 d D U P B 17
O4A O 0.61835(10) -0.3906(5) 0.31219(14) 0.0841(18) Uani 0.472(3) 1 d D U P B 17
O5A O 0.56658(10) -0.3769(5) 0.31568(15) 0.096(2) Uani 0.472(3) 1 d D U P B 17
O6A O 0.57915(10) -0.2026(5) 0.27412(12) 0.0867(19) Uani 0.472(3) 1 d D U P B 17
O3B O 0.6190(8) -0.384(4) 0.3380(11) 0.083(8) Uani 0.028(3) 1 d D U P B 18
O4B O 0.5731(9) -0.375(5) 0.2765(8) 0.089(5) Uani 0.028(3) 1 d D U P B 18
O5B O 0.5719(9) -0.236(6) 0.3311(12) 0.090(6) Uani 0.028(3) 1 d D U P B 18
O6B O 0.6064(10) -0.150(4) 0.3004(13) 0.093(5) Uani 0.028(3) 1 d D U P B 18
Cl2A Cl 0.53561(7) -0.1821(3) 0.39110(9) 0.1009(9) Uani 0.515(3) 1 d D U P C 8
Cl3A Cl 0.59306(13) -0.1720(3) 0.48617(7) 0.1367(16) Uani 0.515(3) 1 d D U P C 8
C51A C 0.57474(13) -0.0850(9) 0.40863(12) 0.091(3) Uani 0.515(3) 1 d D U P C 8
H51A H 0.5920 -0.1618 0.4082 0.110 Uiso 0.515(3) 1 calc R U P C 8
H51B H 0.5736 0.0041 0.3900 0.110 Uiso 0.515(3) 1 calc R U P C 8
C52A C 0.58517(17) -0.0209(6) 0.44965(13) 0.072(2) Uani 0.515(3) 1 d D U P C 8
H52A H 0.5673 0.0508 0.4505 0.087 Uiso 0.515(3) 1 calc R U P C 8
H52B H 0.6058 0.0441 0.4564 0.087 Uiso 0.515(3) 1 calc R U P C 8
Cl2B Cl 0.5545(5) -0.2141(18) 0.4192(5) 0.142(6) Uani 0.121(3) 1 d D U P D 9
Cl3B Cl 0.6412(5) -0.100(3) 0.4860(7) 0.166(7) Uani 0.121(3) 1 d D U P D 9
C51B C 0.5738(5) -0.067(3) 0.4564(8) 0.096(7) Uani 0.121(3) 1 d D U P D 9
H51C H 0.5575 0.0206 0.4532 0.115 Uiso 0.121(3) 1 calc R U P D 9
H51D H 0.5798 -0.1153 0.4834 0.115 Uiso 0.121(3) 1 calc R U P D 9
C52B C 0.6042(5) 0.000(3) 0.4543(9) 0.120(7) Uani 0.121(3) 1 d D U P D 9
H52C H 0.6060 0.1150 0.4621 0.144 Uiso 0.121(3) 1 calc R U P D 9
H52D H 0.6021 -0.0057 0.4260 0.144 Uiso 0.121(3) 1 calc R U P D 9
Cl2D Cl 0.5421(4) -0.305(2) 0.3389(4) 0.270(8) Uani 0.186(2) 1 d D U P E 11
Cl3D Cl 0.4662(5) -0.3364(19) 0.3266(6) 0.378(14) Uani 0.186(2) 1 d D U P E 11
C51D C 0.5212(5) -0.1482(19) 0.3519(8) 0.150(8) Uani 0.186(2) 1 d D U P E 11
H51G H 0.5378 -0.0880 0.3750 0.181 Uiso 0.186(2) 1 calc R U P E 11
H51H H 0.5117 -0.0732 0.3288 0.181 Uiso 0.186(2) 1 calc R U P E 11
C52D C 0.4941(5) -0.205(3) 0.3628(6) 0.178(11) Uani 0.186(2) 1 d D U P E 11
H52G H 0.4813 -0.1119 0.3660 0.213 Uiso 0.186(2) 1 calc R U P E 11
H52H H 0.5041 -0.2613 0.3891 0.213 Uiso 0.186(2) 1 calc R U P E 11
Cl2E Cl 0.5619(4) -0.1919(17) 0.4851(5) 0.103(5) Uani 0.090(3) 1 d D U P F 12
Cl3E Cl 0.6105(6) 0.000(3) 0.4756(8) 0.177(8) Uani 0.090(3) 1 d D U P F 12
C51E C 0.5602(16) -0.204(8) 0.4356(9) 0.110(8) Uani 0.090(3) 1 d D U P F 12
H51I H 0.5652 -0.3152 0.4303 0.132 Uiso 0.090(3) 1 calc R U P F 12
H51J H 0.5371 -0.1776 0.4160 0.132 Uiso 0.090(3) 1 calc R U P F 12
C52E C 0.5843(11) -0.093(6) 0.4299(7) 0.101(7) Uani 0.090(3) 1 d D U P F 12
H52I H 0.5718 -0.0103 0.4099 0.121 Uiso 0.090(3) 1 calc R U P F 12
H52J H 0.5984 -0.1537 0.4190 0.121 Uiso 0.090(3) 1 calc R U P F 12
Cl2F Cl 0.5580(6) -0.227(2) 0.4480(9) 0.137(7) Uani 0.087(3) 1 d D U P G 13
Cl3F Cl 0.6221(6) -0.096(3) 0.4928(6) 0.120(6) Uani 0.087(3) 1 d D U P G 13
C51F C 0.5658(9) -0.053(5) 0.4255(10) 0.110(7) Uani 0.087(3) 1 d D U P G 13
H51K H 0.5675 -0.0823 0.3999 0.132 Uiso 0.087(3) 1 calc R U P G 13
H51L H 0.5466 0.0221 0.4190 0.132 Uiso 0.087(3) 1 calc R U P G 13
C52F C 0.5970(9) 0.028(4) 0.4522(16) 0.106(8) Uani 0.087(3) 1 d D U P G 13
H52K H 0.5912 0.1275 0.4630 0.128 Uiso 0.087(3) 1 calc R U P G 13
H52L H 0.6100 0.0591 0.4363 0.128 Uiso 0.087(3) 1 calc R U P G 13
Cl4A Cl 0.73928(6) -0.3568(3) 0.38212(10) 0.1262(11) Uani 0.547(3) 1 d D U P H 14
Cl5A Cl 0.71070(10) -0.2212(4) 0.44859(9) 0.1538(14) Uani 0.547(3) 1 d D U P H 14
C53A C 0.69849(13) -0.2818(13) 0.37087(14) 0.142(4) Uani 0.547(3) 1 d D U P H 14
H53A H 0.6985 -0.1640 0.3673 0.170 Uiso 0.547(3) 1 calc R U P H 14
H53B H 0.6826 -0.3288 0.3451 0.170 Uiso 0.547(3) 1 calc R U P H 14
C54A C 0.68692(12) -0.3188(11) 0.40273(16) 0.108(3) Uani 0.547(3) 1 d D U P H 14
H54A H 0.6883 -0.4362 0.4073 0.129 Uiso 0.547(3) 1 calc R U P H 14
H54B H 0.6630 -0.2867 0.3935 0.129 Uiso 0.547(3) 1 calc R U P H 14
Cl4B Cl 0.7371(4) -0.374(3) 0.4196(5) 0.433(11) Uani 0.296(3) 1 d D U P B 15
Cl5B Cl 0.6323(4) -0.275(2) 0.3491(5) 0.457(11) Uani 0.296(3) 1 d D U P B 15
C53B C 0.6999(4) -0.299(5) 0.3813(7) 0.201(10) Uani 0.296(3) 1 d D U P B 15
H53C H 0.7031 -0.1843 0.3770 0.241 Uiso 0.296(3) 1 calc R U P B 15
H53D H 0.6958 -0.3567 0.3557 0.241 Uiso 0.296(3) 1 calc R U P B 15
C54B C 0.6703(4) -0.317(5) 0.3906(5) 0.231(9) Uani 0.296(3) 1 d D U P B 15
H54C H 0.6726 -0.2445 0.4132 0.277 Uiso 0.296(3) 1 calc R U P B 15
H54D H 0.6696 -0.4287 0.3998 0.277 Uiso 0.296(3) 1 calc R U P B 15
Cl4C Cl 0.7060(5) -0.171(3) 0.4149(7) 0.260(8) Uani 0.156(2) 1 d D U P I 16
Cl5C Cl 0.6354(5) -0.173(2) 0.4678(7) 0.224(11) Uani 0.156(2) 1 d D U P I 16
C53C C 0.6730(7) -0.245(4) 0.4264(9) 0.211(12) Uani 0.156(2) 1 d D U P I 16
H53E H 0.6512 -0.2096 0.4053 0.253 Uiso 0.156(2) 1 calc R U P I 16
H53F H 0.6735 -0.3637 0.4261 0.253 Uiso 0.156(2) 1 calc R U P I 16
C54C C 0.6752(5) -0.191(6) 0.4659(6) 0.224(16) Uani 0.156(2) 1 d D U P I 16
H54E H 0.6866 -0.0853 0.4722 0.269 Uiso 0.156(2) 1 calc R U P I 16
H54F H 0.6891 -0.2678 0.4868 0.269 Uiso 0.156(2) 1 calc R U P I 16
Cl6A Cl 0.5918(2) 0.5983(10) 0.1956(3) 0.141(4) Uani 0.386(3) 1 d D U P J 3
Cl7A Cl 0.6732(2) 0.5907(12) 0.2211(3) 0.121(3) Uani 0.386(3) 1 d D U P J 3
C55A C 0.62049(19) 0.4788(14) 0.2346(3) 0.094(3) Uani 0.386(3) 1 d D U P J 3
H55A H 0.6286 0.5401 0.2602 0.113 Uiso 0.386(3) 1 calc R U P J 3
H55B H 0.6086 0.3823 0.2381 0.113 Uiso 0.386(3) 1 calc R U P J 3
C56A C 0.64943(19) 0.4284(9) 0.2265(4) 0.078(3) Uani 0.386(3) 1 d D U P J 3
H56A H 0.6413 0.3633 0.2015 0.094 Uiso 0.386(3) 1 calc R U P J 3
H56B H 0.6642 0.3594 0.2490 0.094 Uiso 0.386(3) 1 calc R U P J 3
Cl6B Cl 0.6049(3) 0.6288(8) 0.1707(2) 0.181(4) Uani 0.294(3) 1 d D U P K 4
Cl7B Cl 0.68245(19) 0.5880(10) 0.2500(3) 0.123(3) Uani 0.294(3) 1 d D U P K 4
C55B C 0.61590(19) 0.5257(19) 0.2168(3) 0.111(4) Uani 0.294(3) 1 d D U P K 4
H55C H 0.6158 0.6021 0.2376 0.134 Uiso 0.294(3) 1 calc R U P K 4
H55D H 0.5987 0.4424 0.2134 0.134 Uiso 0.294(3) 1 calc R U P K 4
C56B C 0.6491(2) 0.4495(11) 0.2307(4) 0.072(4) Uani 0.294(3) 1 d D U P K 4
H56C H 0.6508 0.3909 0.2078 0.087 Uiso 0.294(3) 1 calc R U P K 4
H56D H 0.6512 0.3702 0.2519 0.087 Uiso 0.294(3) 1 calc R U P K 4
Cl6C Cl 0.5925(3) 0.6233(16) 0.2080(5) 0.065(3) Uani 0.136(2) 1 d D U P L 5
Cl7C Cl 0.6488(2) 0.5794(10) 0.1721(2) 0.091(3) Uani 0.136(2) 1 d D U P L 5
C55C C 0.6329(4) 0.544(4) 0.2362(4) 0.113(5) Uani 0.136(2) 1 d D U P L 5
H55E H 0.6483 0.6330 0.2505 0.136 Uiso 0.136(2) 1 calc R U P L 5
H55F H 0.6317 0.4696 0.2568 0.136 Uiso 0.136(2) 1 calc R U P L 5
C56C C 0.6469(6) 0.459(2) 0.2111(6) 0.095(5) Uani 0.136(2) 1 d D U P L 5
H56E H 0.6328 0.3637 0.1990 0.114 Uiso 0.136(2) 1 calc R U P L 5
H56F H 0.6698 0.4213 0.2284 0.114 Uiso 0.136(2) 1 calc R U P L 5
Cl6D Cl 0.5983(6) 0.686(3) 0.2133(10) 0.164(8) Uani 0.094(3) 1 d D U P M 6
Cl7D Cl 0.6809(6) 0.623(4) 0.2285(9) 0.077(5) Uani 0.094(3) 1 d D U P M 6
C55D C 0.6205(6) 0.504(3) 0.2191(13) 0.105(5) Uani 0.094(3) 1 d D U P M 6
H55G H 0.6091 0.4201 0.2283 0.126 Uiso 0.094(3) 1 calc R U P M 6
H55H H 0.6198 0.4708 0.1925 0.126 Uiso 0.094(3) 1 calc R U P M 6
C56D C 0.6557(6) 0.517(4) 0.2480(10) 0.085(5) Uani 0.094(3) 1 d D U P M 6
H56G H 0.6650 0.4077 0.2558 0.103 Uiso 0.094(3) 1 calc R U P M 6
H56H H 0.6566 0.5718 0.2727 0.103 Uiso 0.094(3) 1 calc R U P M 6
Cl6E Cl 0.5654(4) 0.677(3) 0.2266(9) 0.206(9) Uani 0.090(2) 1 d D U P N 7
Cl7E Cl 0.6725(4) 0.6231(17) 0.2754(5) 0.117(5) Uani 0.090(2) 1 d D U P N 7
C55E C 0.6081(4) 0.699(5) 0.2597(13) 0.131(10) Uani 0.090(2) 1 d D U P N 7
H55I H 0.6164 0.8034 0.2546 0.157 Uiso 0.090(2) 1 calc R U P N 7
H55J H 0.6099 0.6991 0.2879 0.157 Uiso 0.090(2) 1 calc R U P N 7
C56E C 0.6295(4) 0.571(2) 0.2553(15) 0.108(5) Uani 0.090(2) 1 d D U P N 7
H56I H 0.6221 0.5452 0.2263 0.130 Uiso 0.090(2) 1 calc R U P N 7
H56J H 0.6266 0.4733 0.2691 0.130 Uiso 0.090(2) 1 calc R U P N 7

loop_
_atom_site_aniso_label
_atom_site_aniso_U_11
_atom_site_aniso_U_22
_atom_site_aniso_U_33
_atom_site_aniso_U_23
_atom_site_aniso_U_13
_atom_site_aniso_U_12
P1 0.0323(6) 0.0499(7) 0.0228(5) 0.000 0.0111(4) 0.000
O1 0.0441(16) 0.0459(18) 0.0472(15) 0.000 0.0254(13) 0.000
O2 0.0425(16) 0.0458(18) 0.0316(13) 0.000 0.0117(12) 0.000
N1 0.0327(12) 0.0538(15) 0.0234(10) -0.0019(10) 0.0127(9) -0.0031(11)
N2 0.0349(14) 0.0621(17) 0.0285(11) -0.0049(11) 0.0150(10) -0.0064(12)
N3 0.0330(13) 0.0525(15) 0.0238(10) -0.0013(10) 0.0129(9) -0.0003(11)
N4 0.0343(13) 0.0522(15) 0.0243(11) 0.0006(10) 0.0109(10) 0.0012(11)
C1 0.0357(16) 0.0474(18) 0.0292(13) 0.0000(12) 0.0133(12) -0.0034(13)
C2 0.0350(16) 0.0545(19) 0.0259(13) -0.0023(12) 0.0130(12) -0.0050(14)
C3 0.0379(16) 0.0546(19) 0.0284(13) -0.0020(12) 0.0145(12) -0.0029(14)
C4 0.0398(17) 0.0503(19) 0.0258(13) -0.0039(12) 0.0137(12) -0.0039(14)
C5 0.0355(16) 0.0550(19) 0.0268(13) -0.0024(12) 0.0123(12) -0.0042(14)
C6 0.0378(17) 0.062(2) 0.0282(13) -0.0013(13) 0.0123(12) -0.0069(14)
C7 0.0342(16) 0.0532(19) 0.0297(13) 0.0021(12) 0.0123(12) -0.0022(14)
C8 0.0350(15) 0.0486(18) 0.0279(13) 0.0004(12) 0.0119(12) -0.0014(13)
C9 0.0382(16) 0.058(2) 0.0248(13) 0.0006(13) 0.0117(12) -0.0070(15)
C10 0.0430(17) 0.065(2) 0.0305(13) -0.0020(14) 0.0149(13) -0.0088(16)
C11 0.0415(17) 0.071(2) 0.0322(14) 0.0030(14) 0.0100(13) -0.0171(16)
C12 0.0357(16) 0.078(2) 0.0267(13) 0.0048(14) 0.0099(12) -0.0080(16)
C13 0.0460(19) 0.088(3) 0.0329(14) -0.0091(15) 0.0201(14) -0.0101(18)
C14 0.0417(17) 0.076(2) 0.0314(14) -0.0096(14) 0.0175(13) -0.0108(15)
C15 0.0418(18) 0.103(3) 0.0409(16) 0.0064(18) 0.0172(14) -0.0103(18)
C16 0.058(2) 0.142(4) 0.119(4) 0.054(3) 0.048(2) -0.005(3)
C17 0.090(3) 0.233(6) 0.111(4) -0.074(4) 0.081(3) -0.057(4)
C18 0.042(2) 0.139(4) 0.069(2) 0.023(2) 0.0140(18) 0.003(2)
C19 0.0336(16) 0.068(2) 0.0253(13) -0.0027(13) 0.0124(12) -0.0024(14)
C20 0.0528(19) 0.083(2) 0.0295(14) -0.0004(15) 0.0131(14) -0.0205(17)
C21 0.054(2) 0.100(3) 0.0282(14) 0.0054(16) 0.0122(14) -0.016(2)
C22 0.0355(17) 0.077(2) 0.0294(14) -0.0053(15) 0.0114(13) 0.0043(16)
C23 0.0388(16) 0.067(2) 0.0330(14) -0.0132(14) 0.0141(13) -0.0030(15)
C24 0.0401(16) 0.064(2) 0.0323(14) -0.0068(14) 0.0180(13) -0.0024(15)
C25 0.0473(19) 0.092(3) 0.0262(14) -0.0060(16) 0.0092(13) 0.0086(19)
C26 0.067(2) 0.107(3) 0.0337(16) 0.0039(18) 0.0036(16) 0.010(2)
C27 0.072(3) 0.179(5) 0.0357(17) -0.005(2) 0.0205(18) 0.040(3)
C28 0.094(3) 0.121(4) 0.0317(17) -0.017(2) 0.0067(18) -0.024(3)
C29A 0.029(3) 0.069(7) 0.026(3) 0.003(3) 0.013(3) -0.010(4)
C30A 0.046(4) 0.072(6) 0.034(3) -0.015(3) 0.019(3) -0.020(3)
C31A 0.045(4) 0.099(7) 0.040(3) -0.025(4) 0.018(3) -0.027(4)
C32A 0.038(3) 0.125(7) 0.030(3) -0.023(3) 0.014(3) -0.023(4)
C33A 0.039(4) 0.123(7) 0.025(3) -0.004(4) 0.007(3) 0.000(4)
C34A 0.037(4) 0.082(6) 0.031(3) -0.006(3) 0.011(3) -0.008(4)
C35A 0.043(4) 0.231(9) 0.032(4) -0.043(4) 0.007(3) -0.020(5)
C36A 0.104(8) 0.37(2) 0.027(4) 0.030(7) 0.006(4) -0.092(11)
C37A 0.086(6) 0.325(16) 0.073(5) -0.114(8) -0.008(4) 0.027(8)
C38A 0.035(3) 0.183(9) 0.042(4) -0.011(5) -0.001(3) -0.005(5)
C29B 0.048(7) 0.058(9) 0.029(6) -0.023(5) 0.019(5) -0.027(6)
C30B 0.037(6) 0.076(10) 0.054(6) -0.013(6) 0.028(5) -0.021(6)
C31B 0.047(6) 0.097(10) 0.045(6) -0.036(6) 0.028(5) -0.020(7)
C32B 0.047(6) 0.137(11) 0.036(5) -0.005(6) 0.019(5) -0.031(7)
C33B 0.050(6) 0.119(12) 0.039(6) -0.011(6) 0.022(5) -0.018(7)
C34B 0.047(7) 0.082(10) 0.033(5) -0.005(5) 0.013(5) -0.018(7)
C35B 0.066(9) 0.234(12) 0.052(8) -0.049(9) 0.024(7) -0.024(9)
C36B 0.178(19) 0.38(3) 0.036(7) -0.008(12) -0.030(10) 0.139(19)
C37B 0.096(11) 0.24(2) 0.040(7) -0.038(11) 0.006(7) 0.030(13)
C38B 0.142(18) 0.32(2) 0.068(11) -0.040(15) -0.022(12) -0.114(18)
C39 0.0329(15) 0.059(2) 0.0246(12) 0.0029(13) 0.0101(11) -0.0005(14)
C40 0.0395(17) 0.071(2) 0.0332(14) -0.0049(14) 0.0152(13) -0.0005(15)
C41 0.0370(17) 0.081(2) 0.0344(15) -0.0048(15) 0.0113(13) -0.0070(16)
C42 0.0391(17) 0.075(2) 0.0253(13) 0.0065(14) 0.0097(12) 0.0078(16)
C43 0.0419(18) 0.072(2) 0.0309(14) -0.0018(14) 0.0099(13) 0.0070(16)
C44 0.0388(17) 0.066(2) 0.0306(14) 0.0000(14) 0.0089(12) 0.0027(15)
C45 0.0356(17) 0.099(3) 0.0345(15) 0.0016(17) 0.0117(13) 0.0087(17)
C46 0.046(2) 0.126(3) 0.056(2) 0.010(2) 0.0259(17) 0.000(2)
C47 0.044(2) 0.132(4) 0.055(2) -0.007(2) 0.0155(16) 0.020(2)
C48 0.0383(18) 0.128(3) 0.0434(17) 0.003(2) 0.0068(14) 0.009(2)
C49 0.061(4) 0.058(5) 0.081(5) -0.011(4) 0.046(4) 0.000(4)
C50 0.054(4) 0.049(4) 0.044(3) 0.011(3) 0.016(3) 0.003(3)
Cl1 0.0437(10) 0.0571(12) 0.0983(14) 0.0147(11) 0.0202(9) -0.0049(9)
O3A 0.089(4) 0.083(4) 0.098(4) 0.015(3) 0.049(3) 0.013(3)
O4A 0.057(3) 0.092(4) 0.082(4) 0.011(3) 0.006(3) 0.015(3)
O5A 0.056(3) 0.078(4) 0.147(5) 0.047(4) 0.034(3) 0.010(3)
O6A 0.051(3) 0.081(4) 0.112(4) 0.038(3) 0.017(3) -0.007(3)
O3B 0.054(11) 0.096(11) 0.081(11) 0.008(11) 0.010(11) 0.008(11)
O4B 0.054(8) 0.076(8) 0.128(8) 0.042(8) 0.027(8) -0.001(8)
O5B 0.070(8) 0.079(8) 0.121(8) 0.031(8) 0.040(8) 0.010(8)
O6B 0.075(8) 0.086(8) 0.110(8) 0.023(8) 0.028(8) 0.003(8)
Cl2A 0.121(2) 0.0866(17) 0.099(2) 0.0083(14) 0.0496(17) -0.0023(15)
Cl3A 0.239(5) 0.103(2) 0.0670(15) 0.0036(13) 0.060(2) 0.034(3)
C51A 0.085(5) 0.110(6) 0.092(5) 0.053(5) 0.049(4) 0.026(5)
C52A 0.059(5) 0.088(6) 0.084(5) 0.018(5) 0.042(4) 0.009(4)
Cl2B 0.183(11) 0.106(9) 0.091(8) 0.002(8) 0.009(9) 0.022(8)
Cl3B 0.178(15) 0.179(16) 0.140(12) 0.074(12) 0.062(11) 0.058(13)
C51B 0.107(11) 0.111(11) 0.088(10) 0.044(10) 0.060(10) 0.015(10)
C52B 0.127(12) 0.131(11) 0.103(11) 0.032(11) 0.046(11) 0.021(11)
Cl2D 0.289(16) 0.285(15) 0.153(10) 0.063(10) 0.005(11) -0.019(13)
Cl3D 0.49(3) 0.224(16) 0.271(19) 0.041(14) 0.00(2) 0.120(18)
C51D 0.164(14) 0.153(13) 0.113(13) 0.065(12) 0.035(12) 0.032(13)
C52D 0.157(19) 0.140(17) 0.173(18) 0.108(15) 0.003(17) -0.047(16)
Cl2E 0.117(10) 0.088(9) 0.137(11) 0.015(7) 0.085(8) -0.026(7)
Cl3E 0.192(15) 0.187(14) 0.152(13) 0.075(12) 0.068(11) 0.029(13)
C51E 0.124(11) 0.114(11) 0.102(11) 0.051(11) 0.056(11) 0.011(11)
C52E 0.111(11) 0.112(11) 0.103(11) 0.052(11) 0.069(10) 0.008(11)
Cl2F 0.141(12) 0.101(11) 0.176(14) 0.065(11) 0.071(12) -0.005(9)
Cl3F 0.124(12) 0.138(13) 0.113(10) 0.052(9) 0.062(9) 0.009(11)
C51F 0.117(11) 0.117(11) 0.106(11) 0.049(11) 0.056(10) 0.010(11)
C52F 0.112(12) 0.120(11) 0.099(11) 0.037(11) 0.054(11) 0.028(11)
Cl4A 0.0858(17) 0.126(2) 0.178(3) -0.0226(19) 0.0650(18) -0.0271(14)
Cl5A 0.185(3) 0.155(3) 0.101(2) -0.0206(19) 0.037(2) -0.039(2)
C53A 0.128(8) 0.159(9) 0.104(7) 0.050(7) 0.012(6) -0.051(7)
C54A 0.082(6) 0.142(7) 0.094(6) 0.002(6) 0.029(5) -0.058(6)
Cl4B 0.43(2) 0.56(3) 0.299(17) 0.041(18) 0.140(17) -0.11(2)
Cl5B 0.77(3) 0.283(15) 0.281(15) 0.043(12) 0.176(18) -0.110(19)
C53B 0.165(15) 0.218(15) 0.191(15) -0.019(14) 0.043(14) -0.054(15)
C54B 0.235(15) 0.229(14) 0.197(14) -0.001(13) 0.056(13) -0.039(14)
Cl4C 0.224(15) 0.322(19) 0.246(17) -0.032(16) 0.106(14) 0.034(14)
Cl5C 0.25(2) 0.142(14) 0.32(3) -0.001(13) 0.158(19) 0.044(12)
C53C 0.195(18) 0.206(18) 0.180(19) -0.001(18) 0.022(18) -0.039(17)
C54C 0.20(3) 0.21(3) 0.21(3) -0.02(2) 0.04(3) -0.03(2)
Cl6A 0.110(4) 0.086(5) 0.191(7) -0.010(4) 0.026(4) 0.029(3)
Cl7A 0.090(5) 0.101(5) 0.222(8) 0.042(5) 0.113(5) 0.008(3)
C55A 0.097(6) 0.071(6) 0.115(7) 0.027(5) 0.045(5) -0.040(5)
C56A 0.105(6) 0.062(6) 0.085(6) 0.011(5) 0.056(5) 0.002(5)
Cl6B 0.241(9) 0.110(4) 0.126(5) 0.013(4) 0.005(5) -0.022(5)
Cl7B 0.098(4) 0.099(4) 0.210(8) 0.040(6) 0.103(5) 0.010(3)
C55B 0.121(7) 0.092(7) 0.109(7) 0.002(7) 0.034(7) -0.019(6)
C56B 0.095(6) 0.064(6) 0.085(6) 0.012(6) 0.064(6) 0.008(6)
Cl6C 0.077(6) 0.017(5) 0.127(7) 0.023(5) 0.068(5) -0.006(4)
Cl7C 0.099(6) 0.095(6) 0.079(5) 0.024(4) 0.036(4) -0.011(5)
C55C 0.126(8) 0.089(8) 0.115(8) 0.011(7) 0.039(7) -0.009(7)
C56C 0.104(8) 0.075(8) 0.112(8) 0.006(8) 0.050(8) -0.005(7)
Cl6D 0.154(12) 0.143(13) 0.170(12) 0.022(12) 0.041(11) -0.010(11)
Cl7D 0.039(7) 0.062(9) 0.131(12) -0.021(8) 0.036(8) -0.025(6)
C55D 0.118(8) 0.083(8) 0.111(8) 0.006(7) 0.043(8) -0.016(7)
C56D 0.095(7) 0.076(8) 0.104(8) 0.012(7) 0.059(7) -0.009(7)
Cl6E 0.155(15) 0.212(17) 0.263(19) 0.121(15) 0.097(14) 0.062(13)
Cl7E 0.157(11) 0.082(8) 0.100(9) -0.006(7) 0.041(9) -0.031(8)
C55E 0.129(16) 0.123(16) 0.135(16) 0.022(16) 0.049(15) -0.006(15)
C56E 0.121(8) 0.090(8) 0.109(8) 0.018(8) 0.042(8) -0.015(8)

loop_
_atom_type_symbol
_atom_type_description
_atom_type_scat_dispersion_real
_atom_type_scat_dispersion_imag
_atom_type_scat_source
C C 0.0033 0.0016 'International Tables Vol C Tables 4.2.6.8 and 6.1.1.4'
H H 0.0000 0.0000 'International Tables Vol C Tables 4.2.6.8 and 6.1.1.4'
Cl Cl 0.1484 0.1585 'International Tables Vol C Tables 4.2.6.8 and 6.1.1.4'
N N 0.0061 0.0033 'International Tables Vol C Tables 4.2.6.8 and 6.1.1.4'
O O 0.0106 0.0060 'International Tables Vol C Tables 4.2.6.8 and 6.1.1.4'
P P 0.1023 0.0942 'International Tables Vol C Tables 4.2.6.8 and 6.1.1.4'

loop_
_geom_angle_atom_site_label_1
_geom_angle_atom_site_label_2
_geom_angle_atom_site_label_3
_geom_angle
_geom_angle_site_symmetry_1
_geom_angle_site_symmetry_3
O1 P1 O2 180.0 . .
O1 P1 N3 90.12(8) . .
O2 P1 N3 89.88(8) . .
O1 P1 N3 90.12(8) . 2_655
O2 P1 N3 89.88(8) . 2_655
N3 P1 N3 179.76(15) . 2_655
O1 P1 N1 89.97(8) . .
O2 P1 N1 90.03(8) . .
N3 P1 N1 90.01(9) . .
N3 P1 N1 89.99(9) 2_655 .
O1 P1 N1 89.98(8) . 2_655
O2 P1 N1 90.02(8) . 2_655
N3 P1 N1 89.99(9) . 2_655
N3 P1 N1 90.01(9) 2_655 2_655
N1 P1 N1 179.95(17) . 2_655
C49 O1 C49 103.3(6) . 2_655
C49 O1 P1 128.3(3) . .
C49 O1 P1 128.3(3) 2_655 .
C50 O2 C50 98.8(5) . 2_655
C50 O2 P1 130.6(3) . .
C50 O2 P1 130.6(3) 2_655 .
C1 N1 C4 105.4(2) . .
C1 N1 P1 127.10(17) . .
C4 N1 P1 127.51(18) . .
C4 N2 C5 120.3(2) . .
C8 N3 C5 104.8(2) . .
C8 N3 P1 127.66(16) . .
C5 N3 P1 127.51(17) . .
C8 N4 C1 119.4(2) . 2_655
N4 C1 N1 127.2(2) 2_655 .
N4 C1 C2 121.5(2) 2_655 .
N1 C1 C2 111.0(2) . .
C3 C2 C1 105.8(2) . .
C3 C2 C9 131.1(2) . .
C1 C2 C9 123.0(2) . .
C2 C3 C4 107.3(2) . .
C2 C3 C19 129.2(2) . .
C4 C3 C19 123.4(2) . .
N2 C4 N1 126.4(2) . .
N2 C4 C3 122.7(2) . .
N1 C4 C3 110.5(2) . .
N2 C5 N3 126.2(2) . .
N2 C5 C6 122.1(2) . .
N3 C5 C6 111.2(2) . .
C7 C6 C5 106.5(2) . .
C7 C6 C29B 128.6(9) . .
C5 C6 C29B 123.0(9) . .
C7 C6 C29A 130.1(5) . .
C5 C6 C29A 123.3(5) . .
C6 C7 C8 106.2(2) . .
C6 C7 C39 129.5(2) . .
C8 C7 C39 124.2(2) . .
N4 C8 N3 126.6(2) . .
N4 C8 C7 121.9(2) . .
N3 C8 C7 111.2(2) . .
C10 C9 C14 117.6(3) . .
C10 C9 C2 121.7(2) . .
C14 C9 C2 120.7(3) . .
C11 C10 C9 121.2(3) . .
C11 C10 H10 119.4 . .
C9 C10 H10 119.4 . .
C10 C11 C12 122.0(3) . .
C10 C11 H11 119.0 . .
C12 C11 H11 119.0 . .
C13 C12 C11 116.2(3) . .
C13 C12 C15 122.8(3) . .
C11 C12 C15 121.0(3) . .
C12 C13 C14 122.6(3) . .
C12 C13 H13 118.7 . .
C14 C13 H13 118.7 . .
C13 C14 C9 120.3(3) . .
C13 C14 H14 119.9 . .
C9 C14 H14 119.9 . .
C16 C15 C12 110.0(3) . .
C16 C15 C18 108.2(3) . .
C12 C15 C18 108.7(2) . .
C16 C15 C17 109.9(3) . .
C12 C15 C17 111.7(3) . .
C18 C15 C17 108.3(4) . .
C15 C16 H16A 109.5 . .
C15 C16 H16B 109.5 . .
H16A C16 H16B 109.5 . .
C15 C16 H16C 109.5 . .
H16A C16 H16C 109.5 . .
H16B C16 H16C 109.5 . .
C15 C17 H17A 109.5 . .
C15 C17 H17B 109.5 . .
H17A C17 H17B 109.5 . .
C15 C17 H17C 109.5 . .
H17A C17 H17C 109.5 . .
H17B C17 H17C 109.5 . .
C15 C18 H18A 109.5 . .
C15 C18 H18B 109.5 . .
H18A C18 H18B 109.5 . .
C15 C18 H18C 109.5 . .
H18A C18 H18C 109.5 . .
H18B C18 H18C 109.5 . .
C24 C19 C20 117.9(2) . .
C24 C19 C3 122.1(2) . .
C20 C19 C3 119.9(3) . .
C21 C20 C19 120.3(3) . .
C21 C20 H20 119.9 . .
C19 C20 H20 119.9 . .
C20 C21 C22 122.1(3) . .
C20 C21 H21 118.9 . .
C22 C21 H21 118.9 . .
C23 C22 C21 116.9(2) . .
C23 C22 C25 123.9(3) . .
C21 C22 C25 119.2(3) . .
C22 C23 C24 122.1(3) . .
C22 C23 H23 118.9 . .
C24 C23 H23 118.9 . .
C19 C24 C23 120.6(3) . .
C19 C24 H24 119.7 . .
C23 C24 H24 119.7 . .
C28 C25 C22 112.5(3) . .
C28 C25 C27 109.3(3) . .
C22 C25 C27 109.0(2) . .
C28 C25 C26 108.3(3) . .
C22 C25 C26 109.4(3) . .
C27 C25 C26 108.3(3) . .
C25 C26 H26A 109.5 . .
C25 C26 H26B 109.5 . .
H26A C26 H26B 109.5 . .
C25 C26 H26C 109.5 . .
H26A C26 H26C 109.5 . .
H26B C26 H26C 109.5 . .
C25 C27 H27A 109.5 . .
C25 C27 H27B 109.5 . .
H27A C27 H27B 109.5 . .
C25 C27 H27C 109.5 . .
H27A C27 H27C 109.5 . .
H27B C27 H27C 109.5 . .
C25 C28 H28A 109.5 . .
C25 C28 H28B 109.5 . .
H28A C28 H28B 109.5 . .
C25 C28 H28C 109.5 . .
H28A C28 H28C 109.5 . .
H28B C28 H28C 109.5 . .
C30A C29A C34A 120.0 . .
C30A C29A C6 122.1(6) . .
C34A C29A C6 117.9(6) . .
C29A C30A C31A 120.0 . .
C29A C30A H30A 120.0 . .
C31A C30A H30A 120.0 . .
C32A C31A C30A 120.0 . .
C32A C31A H31A 120.0 . .
C30A C31A H31A 120.0 . .
C33A C32A C31A 120.0 . .
C33A C32A C35A 116.7(3) . .
C31A C32A C35A 123.0(4) . .
C32A C33A C34A 120.0 . .
C32A C33A H33A 120.0 . .
C34A C33A H33A 120.0 . .
C33A C34A C29A 120.0 . .
C33A C34A H34A 120.0 . .
C29A C34A H34A 120.0 . .
C37A C35A C38A 109.3(2) . .
C37A C35A C36A 109.2(2) . .
C38A C35A C36A 109.2(2) . .
C37A C35A C32A 109.8(2) . .
C38A C35A C32A 109.7(2) . .
C36A C35A C32A 109.7(2) . .
C35A C36A H36A 109.5 . .
C35A C36A H36B 109.5 . .
H36A C36A H36B 109.5 . .
C35A C36A H36C 109.5 . .
H36A C36A H36C 109.5 . .
H36B C36A H36C 109.5 . .
C35A C37A H37A 109.5 . .
C35A C37A H37B 109.5 . .
H37A C37A H37B 109.5 . .
C35A C37A H37C 109.5 . .
H37A C37A H37C 109.5 . .
H37B C37A H37C 109.5 . .
C35A C38A H38A 109.5 . .
C35A C38A H38B 109.5 . .
H38A C38A H38B 109.5 . .
C35A C38A H38C 109.5 . .
H38A C38A H38C 109.5 . .
H38B C38A H38C 109.5 . .
C30B C29B C34B 120.0 . .
C30B C29B C6 116.8(12) . .
C34B C29B C6 122.9(12) . .
C29B C30B C31B 120.0 . .
C29B C30B H30B 120.0 . .
C31B C30B H30B 120.0 . .
C30B C31B C32B 120.0 . .
C30B C31B H31B 120.0 . .
C32B C31B H31B 120.0 . .
C33B C32B C31B 120.0 . .
C33B C32B C35B 121.4(7) . .
C31B C32B C35B 118.4(7) . .
C34B C33B C32B 120.0 . .
C34B C33B H33B 120.0 . .
C32B C33B H33B 120.0 . .
C33B C34B C29B 120.0 . .
C33B C34B H34B 120.0 . .
C29B C34B H34B 120.0 . .
C38B C35B C36B 109.2(2) . .
C38B C35B C37B 109.2(2) . .
C36B C35B C37B 109.2(2) . .
C38B C35B C32B 109.7(2) . .
C36B C35B C32B 109.7(2) . .
C37B C35B C32B 109.7(2) . .
C35B C36B H36D 109.5 . .
C35B C36B H36E 109.5 . .
H36D C36B H36E 109.5 . .
C35B C36B H36F 109.5 . .
H36D C36B H36F 109.5 . .
H36E C36B H36F 109.5 . .
C35B C37B H37D 109.5 . .
C35B C37B H37E 109.5 . .
H37D C37B H37E 109.5 . .
C35B C37B H37F 109.5 . .
H37D C37B H37F 109.5 . .
H37E C37B H37F 109.5 . .
C35B C38B H38D 109.5 . .
C35B C38B H38E 109.5 . .
H38D C38B H38E 109.5 . .
C35B C38B H38F 109.5 . .
H38D C38B H38F 109.5 . .
H38E C38B H38F 109.5 . .
C44 C39 C40 118.4(3) . .
C44 C39 C7 121.5(3) . .
C40 C39 C7 120.1(3) . .
C41 C40 C39 120.5(3) . .
C41 C40 H40 119.8 . .
C39 C40 H40 119.8 . .
C40 C41 C42 121.9(3) . .
C40 C41 H41 119.0 . .
C42 C41 H41 119.0 . .
C43 C42 C41 117.0(3) . .
C43 C42 C45 123.7(3) . .
C41 C42 C45 119.3(3) . .
C42 C43 C44 121.7(3) . .
C42 C43 H43 119.2 . .
C44 C43 H43 119.2 . .
C39 C44 C43 120.6(3) . .
C39 C44 H44 119.7 . .
C43 C44 H44 119.7 . .
C46 C45 C42 109.5(3) . .
C46 C45 C48 108.8(3) . .
C42 C45 C48 109.6(2) . .
C46 C45 C47 109.0(3) . .
C42 C45 C47 111.6(3) . .
C48 C45 C47 108.3(3) . .
C45 C46 H46A 109.5 . .
C45 C46 H46B 109.5 . .
H46A C46 H46B 109.5 . .
C45 C46 H46C 109.5 . .
H46A C46 H46C 109.5 . .
H46B C46 H46C 109.5 . .
C45 C47 H47A 109.5 . .
C45 C47 H47B 109.5 . .
H47A C47 H47B 109.5 . .
C45 C47 H47C 109.5 . .
H47A C47 H47C 109.5 . .
H47B C47 H47C 109.5 . .
C45 C48 H48A 109.5 . .
C45 C48 H48B 109.5 . .
H48A C48 H48B 109.5 . .
C45 C48 H48C 109.5 . .
H48A C48 H48C 109.5 . .
H48B C48 H48C 109.5 . .
O1 C49 H49A 109.5 . .
O1 C49 H49B 109.5 . .
H49A C49 H49B 109.5 . .
O1 C49 H49C 109.5 . .
H49A C49 H49C 109.5 . .
H49B C49 H49C 109.5 . .
O2 C50 H50A 109.5 . .
O2 C50 H50B 109.5 . .
H50A C50 H50B 109.5 . .
O2 C50 H50C 109.5 . .
H50A C50 H50C 109.5 . .
H50B C50 H50C 109.5 . .
O4A Cl1 O3A 110.2(2) . .
O5B Cl1 O4B 109.6(3) . .
O5B Cl1 O3B 109.5(3) . .
O4B Cl1 O3B 109.5(3) . .
O5B Cl1 O6B 109.4(3) . .
O4B Cl1 O6B 109.4(3) . .
O3B Cl1 O6B 109.4(3) . .
O4A Cl1 O5A 109.3(2) . .
O3A Cl1 O5A 109.5(2) . .
O4A Cl1 O6A 109.6(2) . .
O3A Cl1 O6A 109.1(2) . .
O5A Cl1 O6A 109.1(2) . .
C52A C51A Cl2A 113.0(3) . .
C52A C51A H51A 109.0 . .
Cl2A C51A H51A 109.0 . .
C52A C51A H51B 109.0 . .
Cl2A C51A H51B 109.0 . .
H51A C51A H51B 107.8 . .
C51A C52A Cl3A 112.8(3) . .
C51A C52A H52A 109.0 . .
Cl3A C52A H52A 109.0 . .
C51A C52A H52B 109.0 . .
Cl3A C52A H52B 109.0 . .
H52A C52A H52B 107.8 . .
C52B C51B Cl2B 112.7(4) . .
C52B C51B H51C 109.0 . .
Cl2B C51B H51C 109.0 . .
C52B C51B H51D 109.0 . .
Cl2B C51B H51D 109.0 . .
H51C C51B H51D 107.8 . .
C51B C52B Cl3B 112.7(4) . .
C51B C52B H52C 109.0 . .
Cl3B C52B H52C 109.0 . .
C51B C52B H52D 109.0 . .
Cl3B C52B H52D 109.0 . .
H52C C52B H52D 107.8 . .
C52D C51D Cl2D 112.9(4) . .
C52D C51D H51G 109.0 . .
Cl2D C51D H51G 109.0 . .
C52D C51D H51H 109.0 . .
Cl2D C51D H51H 109.0 . .
H51G C51D H51H 107.8 . .
C51D C52D Cl3D 112.8(4) . .
C51D C52D H52G 109.0 . .
Cl3D C52D H52G 109.0 . .
C51D C52D H52H 109.0 . .
Cl3D C52D H52H 109.0 . .
H52G C52D H52H 107.8 . .
C52E C51E Cl2E 111.6(4) . .
C52E C51E H51I 109.3 . .
Cl2E C51E H51I 109.3 . .
C52E C51E H51J 109.3 . .
Cl2E C51E H51J 109.3 . .
H51I C51E H51J 108.0 . .
C51E C52E Cl3E 111.7(4) . .
C51E C52E H52I 109.3 . .
Cl3E C52E H52I 109.3 . .
C51E C52E H52J 109.3 . .
Cl3E C52E H52J 109.3 . .
H52I C52E H52J 107.9 . .
C52F C51F Cl2F 111.8(4) . .
C52F C51F H51K 109.2 . .
Cl2F C51F H51K 109.2 . .
C52F C51F H51L 109.2 . .
Cl2F C51F H51L 109.2 . .
H51K C51F H51L 107.9 . .
C51F C52F Cl3F 111.8(4) . .
C51F C52F H52K 109.2 . .
Cl3F C52F H52K 109.2 . .
C51F C52F H52L 109.2 . .
Cl3F C52F H52L 109.2 . .
H52K C52F H52L 107.9 . .
C54A C53A Cl4A 112.1(3) . .
C54A C53A H53A 109.2 . .
Cl4A C53A H53A 109.2 . .
C54A C53A H53B 109.2 . .
Cl4A C53A H53B 109.2 . .
H53A C53A H53B 107.9 . .
C53A C54A Cl5A 112.8(3) . .
C53A C54A H54A 109.0 . .
Cl5A C54A H54A 109.0 . .
C53A C54A H54B 109.0 . .
Cl5A C54A H54B 109.0 . .
H54A C54A H54B 107.8 . .
Cl1 Cl5B C54B 164.1(16) . .
C54B C53B Cl4B 113.0(3) . .
C54B C53B H53C 109.0 . .
Cl4B C53B H53C 109.0 . .
C54B C53B H53D 109.0 . .
Cl4B C53B H53D 109.0 . .
H53C C53B H53D 107.8 . .
C53B C54B Cl5B 112.9(3) . .
C53B C54B H54C 109.0 . .
Cl5B C54B H54C 109.0 . .
C53B C54B H54D 109.0 . .
Cl5B C54B H54D 109.0 . .
H54C C54B H54D 107.8 . .
C54C C53C Cl4C 112.9(3) . .
C54C C53C H53E 109.0 . .
Cl4C C53C H53E 109.0 . .
C54C C53C H53F 109.0 . .
Cl4C C53C H53F 109.0 . .
H53E C53C H53F 107.8 . .
C53C C54C Cl5C 112.8(3) . .
C53C C54C H54E 109.0 . .
Cl5C C54C H54E 109.0 . .
C53C C54C H54F 109.0 . .
Cl5C C54C H54F 109.0 . .
H54E C54C H54F 107.8 . .
C56A C55A Cl6A 112.8(2) . .
C56A C55A H55A 109.0 . .
Cl6A C55A H55A 109.0 . .
C56A C55A H55B 109.0 . .
Cl6A C55A H55B 109.0 . .
H55A C55A H55B 107.8 . .
C55A C56A Cl7A 113.1(2) . .
C55A C56A H56A 109.0 . .
Cl7A C56A H56A 109.0 . .
C55A C56A H56B 109.0 . .
Cl7A C56A H56B 109.0 . .
H56A C56A H56B 107.8 . .
C56B C55B Cl6B 112.8(2) . .
C56B C55B H55C 109.0 . .
Cl6B C55B H55C 109.0 . .
C56B C55B H55D 109.0 . .
Cl6B C55B H55D 109.0 . .
H55C C55B H55D 107.8 . .
C55B C56B Cl7B 112.9(2) . .
C55B C56B H56C 109.0 . .
Cl7B C56B H56C 109.0 . .
C55B C56B H56D 109.0 . .
Cl7B C56B H56D 109.0 . .
H56C C56B H56D 107.8 . .
C56C C55C Cl6C 112.7(3) . .
C56C C55C H55E 109.0 . .
Cl6C C55C H55E 109.0 . .
C56C C55C H55F 109.0 . .
Cl6C C55C H55F 109.0 . .
H55E C55C H55F 107.8 . .
C55C C56C Cl7C 112.9(3) . .
C55C C56C H56E 109.0 . .
Cl7C C56C H56E 109.0 . .
C55C C56C H56F 109.0 . .
Cl7C C56C H56F 109.0 . .
H56E C56C H56F 107.8 . .
C56D C55D Cl6D 112.6(3) . .
C56D C55D H55G 109.1 . .
Cl6D C55D H55G 109.1 . .
C56D C55D H55H 109.1 . .
Cl6D C55D H55H 109.1 . .
H55G C55D H55H 107.8 . .
C55D C56D Cl7D 112.8(3) . .
C55D C56D H56G 109.0 . .
Cl7D C56D H56G 109.0 . .
C55D C56D H56H 109.0 . .
Cl7D C56D H56H 109.0 . .
H56G C56D H56H 107.8 . .
C56E C55E Cl6E 113.0(3) . .
C56E C55E Cl1 124(4) . 1_565
Cl6E C55E Cl1 89.1(15) . 1_565
C56E C55E H55I 109.0 . .
Cl6E C55E H55I 109.0 . .
Cl1 C55E H55I 111.3 1_565 .
C56E C55E H55J 109.0 . .
Cl6E C55E H55J 109.0 . .
Cl1 C55E H55J 20.4 1_565 .
H55I C55E H55J 107.8 . .
C55E C56E Cl7E 112.9(3) . .
C55E C56E H56I 109.0 . .
Cl7E C56E H56I 109.0 . .
C55E C56E H56J 109.0 . .
Cl7E C56E H56J 109.0 . .
H56I C56E H56J 107.8 . .

loop_
_geom_bond_atom_site_label_1
_geom_bond_atom_site_label_2
_geom_bond_distance
_geom_bond_site_symmetry_2
P1 O1 1.628(3) .
P1 O2 1.631(3) .
P1 N3 1.839(2) .
P1 N3 1.839(2) 2_655
P1 N1 1.839(2) .
P1 N1 1.840(2) 2_655
O1 C49 1.412(6) .
O1 C49 1.412(6) 2_655
O2 C50 1.390(6) .
O2 C50 1.390(6) 2_655
N1 C1 1.378(3) .
N1 C4 1.388(3) .
N2 C4 1.313(3) .
N2 C5 1.326(3) .
N3 C8 1.381(3) .
N3 C5 1.383(3) .
N4 C8 1.319(3) .
N4 C1 1.324(3) 2_655
C1 N4 1.324(3) 2_655
C1 C2 1.456(3) .
C2 C3 1.374(4) .
C2 C9 1.473(4) .
C3 C4 1.442(4) .
C3 C19 1.480(3) .
C5 C6 1.441(4) .
C6 C7 1.375(4) .
C6 C29B 1.476(8) .
C6 C29A 1.505(5) .
C7 C8 1.448(4) .
C7 C39 1.473(4) .
C9 C10 1.385(4) .
C9 C14 1.390(4) .
C10 C11 1.371(4) .
C10 H10 0.9500 .
C11 C12 1.393(4) .
C11 H11 0.9500 .
C12 C13 1.381(4) .
C12 C15 1.531(4) .
C13 C14 1.384(4) .
C13 H13 0.9500 .
C14 H14 0.9500 .
C15 C16 1.519(5) .
C15 C18 1.535(4) .
C15 C17 1.538(5) .
C16 H16A 0.9800 .
C16 H16B 0.9800 .
C16 H16C 0.9800 .
C17 H17A 0.9800 .
C17 H17B 0.9800 .
C17 H17C 0.9800 .
C18 H18A 0.9800 .
C18 H18B 0.9800 .
C18 H18C 0.9800 .
C19 C24 1.387(4) .
C19 C20 1.398(4) .
C20 C21 1.382(4) .
C20 H20 0.9500 .
C21 C22 1.397(4) .
C21 H21 0.9500 .
C22 C23 1.371(4) .
C22 C25 1.538(4) .
C23 C24 1.394(4) .
C23 H23 0.9500 .
C24 H24 0.9500 .
C25 C28 1.497(5) .
C25 C27 1.542(5) .
C25 C26 1.546(5) .
C26 H26A 0.9800 .
C26 H26B 0.9800 .
C26 H26C 0.9800 .
C27 H27A 0.9800 .
C27 H27B 0.9800 .
C27 H27C 0.9800 .
C28 H28A 0.9800 .
C28 H28B 0.9800 .
C28 H28C 0.9800 .
C29A C30A 1.3900 .
C29A C34A 1.3900 .
C30A C31A 1.3900 .
C30A H30A 0.9500 .
C31A C32A 1.3900 .
C31A H31A 0.9500 .
C32A C33A 1.3900 .
C32A C35A 1.568(5) .
C33A C34A 1.3900 .
C33A H33A 0.9500 .
C34A H34A 0.9500 .
C35A C37A 1.506(4) .
C35A C38A 1.507(4) .
C35A C36A 1.507(4) .
C36A H36A 0.9800 .
C36A H36B 0.9800 .
C36A H36C 0.9800 .
C37A H37A 0.9800 .
C37A H37B 0.9800 .
C37A H37C 0.9800 .
C38A H38A 0.9800 .
C38A H38B 0.9800 .
C38A H38C 0.9800 .
C29B C30B 1.3900 .
C29B C34B 1.3900 .
C30B C31B 1.3900 .
C30B H30B 0.9500 .
C31B C32B 1.3900 .
C31B H31B 0.9500 .
C32B C33B 1.3900 .
C32B C35B 1.568(5) .
C33B C34B 1.3900 .
C33B H33B 0.9500 .
C34B H34B 0.9500 .
C35B C38B 1.507(4) .
C35B C36B 1.507(4) .
C35B C37B 1.507(4) .
C36B H36D 0.9800 .
C36B H36E 0.9800 .
C36B H36F 0.9800 .
C37B H37D 0.9800 .
C37B H37E 0.9800 .
C37B H37F 0.9800 .
C38B H38D 0.9800 .
C38B H38E 0.9800 .
C38B H38F 0.9800 .
C39 C44 1.384(4) .
C39 C40 1.396(4) .
C40 C41 1.384(4) .
C40 H40 0.9500 .
C41 C42 1.399(4) .
C41 H41 0.9500 .
C42 C43 1.384(4) .
C42 C45 1.527(4) .
C43 C44 1.401(4) .
C43 H43 0.9500 .
C44 H44 0.9500 .
C45 C46 1.517(5) .
C45 C48 1.542(4) .
C45 C47 1.542(5) .
C46 H46A 0.9800 .
C46 H46B 0.9800 .
C46 H46C 0.9800 .
C47 H47A 0.9800 .
C47 H47B 0.9800 .
C47 H47C 0.9800 .
C48 H48A 0.9800 .
C48 H48B 0.9800 .
C48 H48C 0.9800 .
C49 H49A 0.9800 .
C49 H49B 0.9800 .
C49 H49C 0.9800 .
C50 H50A 0.9800 .
C50 H50B 0.9800 .
C50 H50C 0.9800 .
Cl1 O4A 1.409(4) .
Cl1 O3A 1.412(4) .
Cl1 O5B 1.414(4) .
Cl1 O4B 1.414(4) .
Cl1 O3B 1.415(4) .
Cl1 O6B 1.415(4) .
Cl1 O5A 1.416(4) .
Cl1 O6A 1.421(4) .
Cl1 Cl5B 1.711(16) .
Cl1 C55E 2.24(4) 1_545
Cl2A C51A 1.752(4) .
Cl3A C52A 1.756(4) .
C51A C52A 1.467(4) .
C51A H51A 0.9900 .
C51A H51B 0.9900 .
C52A H52A 0.9900 .
C52A H52B 0.9900 .
Cl2B C51B 1.762(4) .
Cl3B C52B 1.762(4) .
C51B C52B 1.464(4) .
C51B H51C 0.9900 .
C51B H51D 0.9900 .
C52B H52C 0.9900 .
C52B H52D 0.9900 .
Cl2D C51D 1.757(4) .
Cl3D C52D 1.758(4) .
C51D C52D 1.464(4) .
C51D H51G 0.9900 .
C51D H51H 0.9900 .
C52D H52G 0.9900 .
C52D H52H 0.9900 .
Cl2E C51E 1.766(4) .
Cl3E C52E 1.766(4) .
C51E C52E 1.472(4) .
C51E H51I 0.9900 .
C51E H51J 0.9900 .
C52E H52I 0.9900 .
C52E H52J 0.9900 .
Cl2F C51F 1.765(4) .
Cl3F C52F 1.765(4) .
C51F C52F 1.470(4) .
C51F H51K 0.9900 .
C51F H51L 0.9900 .
C52F H52K 0.9900 .
C52F H52L 0.9900 .
Cl4A C53A 1.763(2) .
Cl5A C54A 1.759(2) .
C53A C54A 1.466(2) .
C53A H53A 0.9900 .
C53A H53B 0.9900 .
C54A H54A 0.9900 .
C54A H54B 0.9900 .
Cl4B C53B 1.762(2) .
Cl5B C54B 1.762(2) .
C53B C54B 1.464(2) .
C53B H53C 0.9900 .
C53B H53D 0.9900 .
C54B H54C 0.9900 .
C54B H54D 0.9900 .
Cl4C C53C 1.761(2) .
Cl5C C54C 1.761(2) .
C53C C54C 1.465(2) .
C53C H53E 0.9900 .
C53C H53F 0.9900 .
C54C H54E 0.9900 .
C54C H54F 0.9900 .
Cl6A C55A 1.763(2) .
Cl7A C56A 1.760(2) .
C55A C56A 1.462(2) .
C55A H55A 0.9900 .
C55A H55B 0.9900 .
C56A H56A 0.9900 .
C56A H56B 0.9900 .
Cl6B C55B 1.761(2) .
Cl7B C56B 1.761(2) .
C55B C56B 1.463(2) .
C55B H55C 0.9900 .
C55B H55D 0.9900 .
C56B H56C 0.9900 .
C56B H56D 0.9900 .
Cl6C C55C 1.762(2) .
Cl7C C56C 1.761(2) .
C55C C56C 1.464(2) .
C55C H55E 0.9900 .
C55C H55F 0.9900 .
C56C H56E 0.9900 .
C56C H56F 0.9900 .
Cl6D C55D 1.762(2) .
Cl7D C56D 1.761(2) .
C55D C56D 1.465(2) .
C55D H55G 0.9900 .
C55D H55H 0.9900 .
C56D H56G 0.9900 .
C56D H56H 0.9900 .
Cl6E C55E 1.761(2) .
Cl7E C56E 1.762(2) .
C55E C56E 1.464(2) .
C55E Cl1 2.24(4) 1_565
C55E H55I 0.9900 .
C55E H55J 0.9900 .
C56E H56I 0.9900 .
C56E H56J 0.9900 .

loop_
_geom_torsion_atom_site_label_1
_geom_torsion_atom_site_label_2
_geom_torsion_atom_site_label_3
_geom_torsion_atom_site_label_4
_geom_torsion
_geom_torsion_site_symmetry_1
_geom_torsion_site_symmetry_4
N3 P1 O1 C49 -124.7(4) . .
N3 P1 O1 C49 55.3(4) 2_655 .
N1 P1 O1 C49 -34.7(4) . .
N1 P1 O1 C49 145.3(4) 2_655 .
N3 P1 O1 C49 55.3(4) . 2_655
N3 P1 O1 C49 -124.7(4) 2_655 2_655
N1 P1 O1 C49 145.3(4) . 2_655
N1 P1 O1 C49 -34.7(4) 2_655 2_655
N3 P1 O2 C50 51.3(3) . .
N3 P1 O2 C50 -128.7(3) 2_655 .
N1 P1 O2 C50 -38.7(3) . .
N1 P1 O2 C50 141.3(3) 2_655 .
N3 P1 O2 C50 -128.7(3) . 2_655
N3 P1 O2 C50 51.3(3) 2_655 2_655
N1 P1 O2 C50 141.3(3) . 2_655
N1 P1 O2 C50 -38.7(3) 2_655 2_655
O1 P1 N1 C1 104.7(2) . .
O2 P1 N1 C1 -75.3(2) . .
N3 P1 N1 C1 -165.2(2) . .
N3 P1 N1 C1 14.5(2) 2_655 .
O1 P1 N1 C4 -76.5(2) . .
O2 P1 N1 C4 103.5(2) . .
N3 P1 N1 C4 13.6(2) . .
N3 P1 N1 C4 -166.7(2) 2_655 .
O1 P1 N3 C8 -103.8(2) . .
O2 P1 N3 C8 76.2(2) . .
N1 P1 N3 C8 166.2(2) . .
N1 P1 N3 C8 -13.8(2) 2_655 .
O1 P1 N3 C5 75.1(2) . .
O2 P1 N3 C5 -104.9(2) . .
N1 P1 N3 C5 -14.9(2) . .
N1 P1 N3 C5 165.1(2) 2_655 .
C4 N1 C1 N4 172.1(3) . 2_655
P1 N1 C1 N4 -8.9(4) . 2_655
C4 N1 C1 C2 -1.3(3) . .
P1 N1 C1 C2 177.72(19) . .
N4 C1 C2 C3 -171.6(3) 2_655 .
N1 C1 C2 C3 2.2(3) . .
N4 C1 C2 C9 5.7(4) 2_655 .
N1 C1 C2 C9 179.5(3) . .
C1 C2 C3 C4 -2.2(3) . .
C9 C2 C3 C4 -179.2(3) . .
C1 C2 C3 C19 -178.1(3) . .
C9 C2 C3 C19 4.9(5) . .
C5 N2 C4 N1 -4.5(4) . .
C5 N2 C4 C3 167.0(3) . .
C1 N1 C4 N2 172.2(3) . .
P1 N1 C4 N2 -6.8(4) . .
C1 N1 C4 C3 -0.1(3) . .
P1 N1 C4 C3 -179.11(19) . .
C2 C3 C4 N2 -171.2(3) . .
C19 C3 C4 N2 5.0(4) . .
C2 C3 C4 N1 1.5(3) . .
C19 C3 C4 N1 177.7(3) . .
C4 N2 C5 N3 3.0(4) . .
C4 N2 C5 C6 -168.2(3) . .
C8 N3 C5 N2 -171.3(3) . .
P1 N3 C5 N2 9.6(4) . .
C8 N3 C5 C6 0.8(3) . .
P1 N3 C5 C6 -178.32(19) . .
N2 C5 C6 C7 170.0(3) . .
N3 C5 C6 C7 -2.4(3) . .
N2 C5 C6 C29B 4.3(10) . .
N3 C5 C6 C29B -168.1(10) . .
N2 C5 C6 C29A -12.8(7) . .
N3 C5 C6 C29A 174.8(6) . .
C5 C6 C7 C8 2.9(3) . .
C29B C6 C7 C8 167.5(10) . .
C29A C6 C7 C8 -174.1(6) . .
C5 C6 C7 C39 179.6(3) . .
C29B C6 C7 C39 -15.7(11) . .
C29A C6 C7 C39 2.7(7) . .
C1 N4 C8 N3 4.5(4) 2_655 .
C1 N4 C8 C7 -167.9(3) 2_655 .
C5 N3 C8 N4 -172.0(3) . .
P1 N3 C8 N4 7.1(4) . .
C5 N3 C8 C7 1.1(3) . .
P1 N3 C8 C7 -179.82(19) . .
C6 C7 C8 N4 170.9(3) . .
C39 C7 C8 N4 -6.1(4) . .
C6 C7 C8 N3 -2.6(3) . .
C39 C7 C8 N3 -179.5(3) . .
C3 C2 C9 C10 -141.1(3) . .
C1 C2 C9 C10 42.4(4) . .
C3 C2 C9 C14 40.3(5) . .
C1 C2 C9 C14 -136.2(3) . .
C14 C9 C10 C11 1.0(4) . .
C2 C9 C10 C11 -177.7(3) . .
C9 C10 C11 C12 -0.2(4) . .
C10 C11 C12 C13 -0.8(4) . .
C10 C11 C12 C15 176.5(3) . .
C11 C12 C13 C14 1.0(4) . .
C15 C12 C13 C14 -176.2(3) . .
C12 C13 C14 C9 -0.3(5) . .
C10 C9 C14 C13 -0.7(4) . .
C2 C9 C14 C13 178.0(3) . .
C13 C12 C15 C16 -128.8(3) . .
C11 C12 C15 C16 54.1(4) . .
C13 C12 C15 C18 112.9(4) . .
C11 C12 C15 C18 -64.2(4) . .
C13 C12 C15 C17 -6.5(5) . .
C11 C12 C15 C17 176.4(4) . .
C2 C3 C19 C24 -145.7(3) . .
C4 C3 C19 C24 39.0(4) . .
C2 C3 C19 C20 35.5(5) . .
C4 C3 C19 C20 -139.8(3) . .
C24 C19 C20 C21 -0.1(5) . .
C3 C19 C20 C21 178.8(3) . .
C19 C20 C21 C22 -0.2(5) . .
C20 C21 C22 C23 0.4(5) . .
C20 C21 C22 C25 -179.6(3) . .
C21 C22 C23 C24 -0.3(4) . .
C25 C22 C23 C24 179.7(3) . .
C20 C19 C24 C23 0.2(4) . .
C3 C19 C24 C23 -178.7(3) . .
C22 C23 C24 C19 0.1(4) . .
C23 C22 C25 C28 -3.6(4) . .
C21 C22 C25 C28 176.4(3) . .
C23 C22 C25 C27 117.8(4) . .
C21 C22 C25 C27 -62.2(4) . .
C23 C22 C25 C26 -124.0(3) . .
C21 C22 C25 C26 56.0(4) . .
C7 C6 C29A C30A 135.0(5) . .
C5 C6 C29A C30A -41.6(9) . .
C29B C6 C29A C30A -135(6) . .
C7 C6 C29A C34A -46.8(8) . .
C5 C6 C29A C34A 136.7(5) . .
C29B C6 C29A C34A 43(5) . .
C34A C29A C30A C31A 0.0 . .
C6 C29A C30A C31A 178.2(9) . .
C29A C30A C31A C32A 0.0 . .
C30A C31A C32A C33A 0.0 . .
C30A C31A C32A C35A -173.8(5) . .
C31A C32A C33A C34A 0.0 . .
C35A C32A C33A C34A 174.2(5) . .
C32A C33A C34A C29A 0.0 . .
C30A C29A C34A C33A 0.0 . .
C6 C29A C34A C33A -178.3(9) . .
C33A C32A C35A C37A 171.3(5) . .
C31A C32A C35A C37A -14.7(6) . .
C33A C32A C35A C38A 51.2(5) . .
C31A C32A C35A C38A -134.8(6) . .
C33A C32A C35A C36A -68.7(5) . .
C31A C32A C35A C36A 105.3(6) . .
C7 C6 C29B C30B 144.2(8) . .
C5 C6 C29B C30B -53.5(13) . .
C29A C6 C29B C30B 42(5) . .
C7 C6 C29B C34B -29.9(15) . .
C5 C6 C29B C34B 132.5(9) . .
C29A C6 C29B C34B -132(6) . .
C34B C29B C30B C31B 0.0 . .
C6 C29B C30B C31B -174.3(15) . .
C29B C30B C31B C32B 0.0 . .
C30B C31B C32B C33B 0.0 . .
C30B C31B C32B C35B 175.5(10) . .
C31B C32B C33B C34B 0.0 . .
C35B C32B C33B C34B -175.3(10) . .
C32B C33B C34B C29B 0.0 . .
C30B C29B C34B C33B 0.0 . .
C6 C29B C34B C33B 173.9(16) . .
C33B C32B C35B C38B 93.1(11) . .
C31B C32B C35B C38B -82.3(11) . .
C33B C32B C35B C36B -26.9(11) . .
C31B C32B C35B C36B 157.7(11) . .
C33B C32B C35B C37B -146.9(11) . .
C31B C32B C35B C37B 37.7(11) . .
C6 C7 C39 C44 141.3(3) . .
C8 C7 C39 C44 -42.5(4) . .
C6 C7 C39 C40 -38.4(4) . .
C8 C7 C39 C40 137.8(3) . .
C44 C39 C40 C41 -1.0(4) . .
C7 C39 C40 C41 178.7(3) . .
C39 C40 C41 C42 0.1(4) . .
C40 C41 C42 C43 0.8(4) . .
C40 C41 C42 C45 179.6(3) . .
C41 C42 C43 C44 -0.8(4) . .
C45 C42 C43 C44 -179.5(3) . .
C40 C39 C44 C43 1.1(4) . .
C7 C39 C44 C43 -178.6(2) . .
C42 C43 C44 C39 -0.2(4) . .
C43 C42 C45 C46 114.9(3) . .
C41 C42 C45 C46 -63.8(3) . .
C43 C42 C45 C48 -125.9(3) . .
C41 C42 C45 C48 55.4(4) . .
C43 C42 C45 C47 -5.9(4) . .
C41 C42 C45 C47 175.3(3) . .
Cl2A C51A C52A Cl3A 66.0(6) . .
Cl2B C51B C52B Cl3B -93(2) . .
Cl2D C51D C52D Cl3D -51(2) . .
Cl2E C51E C52E Cl3E 6(7) . .
Cl2F C51F C52F Cl3F 14(6) . .
Cl4A C53A C54A Cl5A 65.8(7) . .
O4A Cl1 Cl5B C54B -63(5) . .
O3A Cl1 Cl5B C54B 121(5) . .
O5B Cl1 Cl5B C54B 86(5) . .
O4B Cl1 Cl5B C54B -62(6) . .
O3B Cl1 Cl5B C54B -19(5) . .
O6B Cl1 Cl5B C54B -167(5) . .
O5A Cl1 Cl5B C54B 31(5) . .
O6A Cl1 Cl5B C54B -155(4) . .
C55E Cl1 Cl5B C54B -110(5) 1_545 .
Cl4B C53B C54B Cl5B -170(2) . .
Cl1 Cl5B C54B C53B 124(5) . .
Cl4C C53C C54C Cl5C 150(3) . .
Cl6A C55A C56A Cl7A 60.3(9) . .
Cl6B C55B C56B Cl7B 74.2(9) . .
Cl6C C55C C56C Cl7C 56.6(14) . .
Cl6D C55D C56D Cl7D -74(3) . .
Cl6E C55E C56E Cl7E 161(3) . .
Cl1 C55E C56E Cl7E -94(4) 1_565 .
